data_7041997
loop_
_publ_author_name
'Finger, Lars H.'
'Venker, Alexander'
'Schr\"oder, Fabian G'
'Sundermeyer, J\"org'

_publ_section_title
;
 New lithium borates with bistetrazolato(2-) and pyrazinediolato(2-)
 ligands - potentially interesting lithium electrolyte additives.
;
_journal_issue 9
_journal_name_full 'Dalton transactions (Cambridge, England : 2003)'
_journal_page_first 3014
_journal_page_last 3024
_journal_paper_doi 10.1039/c7dt00308k
_journal_volume 46
_journal_year 2017
_chemical_formula_moiety
;
C8 H6 B2 F2 Li2 N18 O, 3(C2 H3 N)
;
_chemical_formula_sum 'C14 H15 B2 F2 Li2 N21 O'
_chemical_formula_weight 566.97
_space_group_crystal_system monoclinic
_space_group_IT_number 14
_space_group_name_Hall '-P 2yn'
_space_group_name_H-M_alt 'P 1 21/n 1'
_symmetry_space_group_name_Hall '-P 2yn'
_symmetry_space_group_name_H-M 'P 1 21/n 1'
_atom_sites_solution_hydrogens geom
_atom_sites_solution_primary direct
_atom_sites_solution_secondary difmap
_audit_creation_method SHELXL-2014/7
_audit_update_record
;
2016-06-13 deposited with the CCDC.
2017-02-09 downloaded from the CCDC.
;
_cell_angle_alpha 90
_cell_angle_beta 101.860(10)
_cell_angle_gamma 90
_cell_formula_units_Z 4
_cell_length_a 9.6535(14)
_cell_length_b 18.036(2)
_cell_length_c 15.8966(18)
_cell_measurement_reflns_used 2245
_cell_measurement_temperature 100(2)
_cell_measurement_theta_max 23.55
_cell_measurement_theta_min 1.72
_cell_volume 2708.7(6)
_computing_cell_refinement 'STOE X-AREA'
_computing_data_collection 'STOE X-AREA'
_computing_data_reduction 'STOE X-RED'
_computing_molecular_graphics
;
Mercury (C. F. Macrae, P. R. Edgington, P. McCabe, E. Pidcock, G. P. 
Shields, R. Taylor, M. Towler, 
J. van de Streek, J. Appl. Cryst. 2006,  39, 453-457.)
Ortep-3 for Windows (L.J. Farrugia, J. Appl. Cryst. 2012, 45, 849-854)
DIAMOND 4 (H. Putz, K. Brandenburg, Crystal Impact GbR, Kreuzherrenstr. 
102, 53227 Bonn, Germany)
;
_computing_publication_material
;
WinGX 2014.1 (L.J. Farrugia, J. Appl. Cryst. 2012, 45, 849-854)
ShelXle (C. B. Huebschle, G. M. Sheldrick, B. Dittrich, J. Appl. Cryst. 
2011, 44, 1281-1284)
;
_computing_structure_refinement 'SHELXL-2014/7 (Sheldrick, 2014)'
_computing_structure_solution
;
SIR97 (A. Altomare, M. C. Burla, M. Camalli, G. L. Cascarano, C. Giacovazzo, 
A. Guagliardi, A. G. G. Moliterni, G. Polidori, 
R. Spagna, J. Appl. Cryst. 1999, 32, 115-119)
;
_diffrn_ambient_temperature 100(2)
_diffrn_detector_area_resol_mean 6.67
_diffrn_measured_fraction_theta_full 1.000
_diffrn_measured_fraction_theta_max 1.000
_diffrn_measurement_device_type 'STOE IPDS 2'
_diffrn_measurement_method 'rotation method'
_diffrn_radiation_type MoK\a
_diffrn_radiation_wavelength 0.71073
_diffrn_reflns_av_unetI/netI 0.6013
_diffrn_reflns_Laue_measured_fraction_full 1.000
_diffrn_reflns_Laue_measured_fraction_max 1.000
_diffrn_reflns_limit_h_max 11
_diffrn_reflns_limit_h_min -11
_diffrn_reflns_limit_k_max 21
_diffrn_reflns_limit_k_min -21
_diffrn_reflns_limit_l_max 19
_diffrn_reflns_limit_l_min -19
_diffrn_reflns_number 13720
_diffrn_reflns_point_group_measured_fraction_full 1.000
_diffrn_reflns_point_group_measured_fraction_max 1.000
_diffrn_reflns_theta_full 25.000
_diffrn_reflns_theta_max 25.612
_diffrn_reflns_theta_min 1.729
_diffrn_source 'sealed X-ray tube, 12 x 0.4 mm long-fine focus'
_exptl_absorpt_coefficient_mu 0.109
_exptl_absorpt_correction_type none
_exptl_crystal_colour colourless
_exptl_crystal_density_diffrn 1.390
_exptl_crystal_density_method 'not measured'
_exptl_crystal_description block
_exptl_crystal_F_000 1152
_exptl_crystal_recrystallization_method 'Re-crystallisation from solvent'
_exptl_crystal_size_max 0.260
_exptl_crystal_size_mid 0.090
_exptl_crystal_size_min 0.080
_refine_diff_density_max 0.387
_refine_diff_density_min -0.317
_refine_diff_density_rms 0.073
_refine_ls_extinction_method none
_refine_ls_goodness_of_fit_ref 0.589
_refine_ls_hydrogen_treatment constr
_refine_ls_matrix_type full
_refine_ls_number_parameters 385
_refine_ls_number_reflns 13720
_refine_ls_number_restraints 7
_refine_ls_restrained_S_all 0.589
_refine_ls_R_factor_all 0.2816
_refine_ls_R_factor_gt 0.0612
_refine_ls_shift/su_max 0.031
_refine_ls_shift/su_mean 0.002
_refine_ls_structure_factor_coef Fsqd
_refine_ls_weighting_details 'w=1/[\s^2^(Fo^2^)+(0.0096P)^2^] where P=(Fo^2^+2Fc^2^)/3'
_refine_ls_weighting_scheme calc
_refine_ls_wR_factor_gt 0.0895
_refine_ls_wR_factor_ref 0.1400
_reflns_Friedel_coverage 0.000
_reflns_number_gt 2420
_reflns_number_total 13720
_reflns_threshold_expression 'I > 2\s(I)'
_cod_data_source_file c7dt00308k2.cif
_cod_data_source_block fin145_2
_cod_depositor_comments 'Adding full bibliography for 7041994--7042002.cif.'
_cod_original_cell_volume 2708.6(6)
_cod_database_code 7041997
_audit_contact_author 'Joerg Sundermeyer'
_shelx_shelxl_version_number 2014/7
_shelx_space_group_comment
; 
The symmetry employed for this shelxl refinement is uniquely defined 
by the following loop, which should always be used as a source of 
symmetry information in preference to the above space-group names. 
They are only intended as comments. 
;
_shelx_estimated_absorpt_t_min 0.972
_shelx_estimated_absorpt_t_max 0.991
_solvent_exptl_crystal_recrystallization_method THF

loop_
_space_group_symop_operation_xyz
'x, y, z'
'-x+1/2, y+1/2, -z+1/2'
'-x, -y, -z'
'x-1/2, -y-1/2, z-1/2'

loop_
_atom_site_label
_atom_site_type_symbol
_atom_site_fract_x
_atom_site_fract_y
_atom_site_fract_z
_atom_site_U_iso_or_equiv
_atom_site_adp_type
_atom_site_occupancy
_atom_site_site_symmetry_order
_atom_site_calc_flag
_atom_site_refinement_flags_posn
_atom_site_refinement_flags_adp
C1 C 0.9522(11) 0.1988(6) 0.1973(7) 0.018(3) Uani 1 1 d . U
C2 C 1.0357(10) 0.2035(6) 0.2827(7) 0.022(3) Uani 1 1 d . U
C3 C 0.5853(11) 0.2014(6) 0.3125(7) 0.021(3) Uani 1 1 d . .
C4 C 0.6702(10) 0.1974(6) 0.3968(7) 0.021(3) Uani 1 1 d . .
C5 C 0.8053(14) 0.4424(8) 1.0412(9) 0.080(5) Uani 1 1 d . .
H5A H 0.7252 0.4764 1.0241 0.120 Uiso 1 1 calc R U
H5B H 0.8724 0.4635 1.0901 0.120 Uiso 1 1 calc R U
H5C H 0.7709 0.3946 1.0578 0.120 Uiso 1 1 calc R U
C6 C 0.8774(11) 0.4315(8) 0.9677(9) 0.050(4) Uani 1 1 d . .
C7 C 0.4676(13) 0.1289(6) 0.9667(8) 0.047(3) Uani 1 1 d . .
H7A H 0.4357 0.1401 0.9054 0.071 Uiso 1 1 calc R U
H7B H 0.5565 0.1010 0.9754 0.071 Uiso 1 1 calc R U
H7C H 0.4827 0.1753 0.9994 0.071 Uiso 1 1 calc R U
C8 C 0.3607(13) 0.0849(7) 0.9962(8) 0.049(4) Uani 1 1 d . .
C9 C 0.0835(13) 0.4915(7) 0.2737(9) 0.065(4) Uani 1 1 d . .
H9A H 0.1290 0.4889 0.3347 0.098 Uiso 1 1 calc R U
H9B H -0.0190 0.4855 0.2674 0.098 Uiso 1 1 calc R U
H9C H 0.1036 0.5397 0.2504 0.098 Uiso 1 1 calc R U
C10 C 0.1390(12) 0.4320(7) 0.2264(8) 0.038(3) Uani 1 1 d . .
C11 C 0.5642(11) 0.4058(6) 0.1839(8) 0.045(3) Uani 1 1 d . .
H11A H 0.4896 0.4017 0.2172 0.068 Uiso 1 1 calc R U
H11B H 0.5286 0.3872 0.1255 0.068 Uiso 1 1 calc R U
H11C H 0.5921 0.4578 0.1812 0.068 Uiso 1 1 calc R U
C12 C 0.6871(12) 0.3617(6) 0.2253(7) 0.029(3) Uani 1 1 d . .
C13 C 1.4966(12) 0.5232(5) 0.3775(8) 0.041(3) Uani 1 1 d . .
H13A H 1.4336 0.5576 0.3993 0.061 Uiso 1 1 calc R U
H13B H 1.4868 0.5305 0.3155 0.061 Uiso 1 1 calc R U
H13C H 1.5947 0.5328 0.4065 0.061 Uiso 1 1 calc R U
C14 C 1.4586(12) 0.4466(7) 0.3943(8) 0.033(3) Uani 1 1 d . .
Li1 Li 0.2129(17) 0.2756(11) 0.1617(11) 0.026(5) Uani 1 1 d . .
Li2 Li 1.4158(16) 0.2752(10) 0.4307(10) 0.025(5) Uani 1 1 d . .
B1 B 0.7322(12) 0.1169(7) 0.2181(9) 0.023(3) Uani 1 1 d . .
B2 B 0.8912(13) 0.1198(7) 0.3720(9) 0.021(3) Uani 1 1 d . U
N1 N 0.8238(9) 0.1690(5) 0.1682(6) 0.021(2) Uani 1 1 d . U
N2 N 0.7896(9) 0.1800(6) 0.0827(6) 0.032(3) Uani 1 1 d . .
N3 N 0.8942(9) 0.2156(5) 0.0612(6) 0.026(2) Uani 1 1 d . .
N4 N 0.9990(8) 0.2291(5) 0.1319(6) 0.023(2) Uani 1 1 d . .
N5 N 1.0154(8) 0.1755(5) 0.3570(6) 0.020(2) Uani 1 1 d . U
N6 N 1.1258(9) 0.1967(5) 0.4198(6) 0.028(2) Uani 1 1 d . .
N7 N 1.2076(8) 0.2358(5) 0.3822(6) 0.026(2) Uani 1 1 d . .
N8 N 1.1542(9) 0.2428(5) 0.2962(6) 0.026(2) Uani 1 1 d . .
N9 N 0.4648(8) 0.2407(5) 0.2980(6) 0.023(2) Uani 1 1 d . .
N10 N 0.4123(9) 0.2351(5) 0.2134(6) 0.027(2) Uani 1 1 d . .
N11 N 0.4954(9) 0.1912(5) 0.1765(6) 0.023(2) Uani 1 1 d . .
N12 N 0.6083(8) 0.1703(5) 0.2383(5) 0.017(2) Uani 1 1 d . .
N13 N 0.7983(9) 0.1642(5) 0.4253(6) 0.024(2) Uani 1 1 d . .
N14 N 0.8312(9) 0.1753(5) 0.5115(6) 0.025(2) Uani 1 1 d . .
N15 N 0.7290(9) 0.2136(5) 0.5333(6) 0.028(2) Uani 1 1 d . .
N16 N 0.6266(9) 0.2287(5) 0.4639(6) 0.027(2) Uani 1 1 d . .
N17 N 0.9333(11) 0.4225(5) 0.9119(8) 0.061(3) Uani 1 1 d . .
N18 N 0.2775(12) 0.0481(7) 1.0187(8) 0.077(4) Uani 1 1 d . .
N19 N 0.1790(12) 0.3850(5) 0.1920(7) 0.037(3) Uani 1 1 d . .
N20 N 0.7871(9) 0.3296(5) 0.2587(6) 0.044(3) Uani 1 1 d . .
N21 N 1.4315(10) 0.3862(5) 0.4062(6) 0.036(3) Uani 1 1 d . .
F1 F 0.6682(6) 0.0648(3) 0.1637(4) 0.0302(16) Uani 1 1 d . .
F2 F 0.9584(6) 0.0648(3) 0.4271(4) 0.0272(16) Uani 1 1 d . .
O1 O 0.8133(8) 0.0926(3) 0.2962(5) 0.0225(14) Uani 1 1 d . .

loop_
_atom_site_aniso_label
_atom_site_aniso_U_11
_atom_site_aniso_U_22
_atom_site_aniso_U_33
_atom_site_aniso_U_23
_atom_site_aniso_U_13
_atom_site_aniso_U_12
C1 0.025(6) 0.012(6) 0.020(6) -0.005(5) 0.009(5) 0.008(5)
C2 0.018(6) 0.028(7) 0.023(6) 0.005(5) 0.008(5) -0.012(5)
C3 0.022(6) 0.026(7) 0.016(7) 0.006(6) 0.006(5) -0.012(5)
C4 0.015(6) 0.026(7) 0.022(7) -0.004(5) 0.006(5) 0.006(5)
C5 0.063(10) 0.109(13) 0.075(12) -0.040(11) 0.029(9) -0.016(10)
C6 0.015(6) 0.067(10) 0.064(10) -0.025(9) -0.003(6) -0.011(6)
C7 0.050(8) 0.044(8) 0.051(9) 0.001(7) 0.018(7) -0.004(7)
C8 0.041(8) 0.060(9) 0.046(9) -0.003(8) 0.007(7) 0.003(7)
C9 0.076(10) 0.076(11) 0.053(10) -0.024(8) 0.032(8) 0.018(8)
C10 0.035(7) 0.047(8) 0.030(8) -0.003(7) 0.004(6) -0.009(6)
C11 0.041(8) 0.046(8) 0.043(8) 0.012(7) -0.003(6) 0.004(6)
C12 0.029(6) 0.033(7) 0.030(8) 0.001(5) 0.016(6) -0.004(6)
C13 0.055(8) 0.031(7) 0.040(8) 0.004(6) 0.016(7) -0.010(6)
C14 0.026(6) 0.038(8) 0.033(8) -0.001(6) 0.003(6) 0.006(6)
Li1 0.017(9) 0.047(14) 0.014(11) 0.006(10) 0.001(8) -0.003(9)
Li2 0.014(9) 0.047(13) 0.008(10) -0.008(9) -0.006(7) 0.015(8)
B1 0.021(7) 0.015(7) 0.039(9) -0.006(6) 0.015(7) 0.005(5)
B2 0.026(7) 0.005(6) 0.037(9) 0.007(6) 0.020(6) 0.000(5)
N1 0.017(5) 0.026(5) 0.023(6) -0.005(5) 0.010(4) -0.007(4)
N2 0.024(5) 0.043(7) 0.028(7) -0.006(6) 0.003(5) -0.008(5)
N3 0.021(5) 0.033(6) 0.023(6) 0.000(5) 0.000(5) -0.005(5)
N4 0.016(5) 0.031(6) 0.020(6) 0.003(5) -0.001(4) 0.006(4)
N5 0.020(5) 0.014(5) 0.028(6) -0.002(4) 0.011(4) 0.000(4)
N6 0.020(5) 0.039(6) 0.022(6) 0.002(5) -0.004(4) -0.009(5)
N7 0.017(5) 0.044(7) 0.018(6) -0.008(5) 0.005(4) -0.004(5)
N8 0.022(5) 0.036(6) 0.022(6) 0.010(5) 0.006(4) 0.002(5)
N9 0.014(5) 0.034(6) 0.019(6) -0.004(5) -0.002(4) 0.002(5)
N10 0.019(5) 0.033(7) 0.029(6) -0.008(5) 0.007(5) -0.008(5)
N11 0.023(5) 0.027(6) 0.024(6) 0.003(5) 0.014(5) 0.001(4)
N12 0.012(5) 0.032(6) 0.008(5) 0.001(4) 0.000(4) -0.001(4)
N13 0.029(5) 0.023(5) 0.022(6) -0.004(5) 0.011(5) -0.003(4)
N14 0.030(5) 0.028(5) 0.016(6) -0.006(5) 0.004(5) -0.005(5)
N15 0.027(5) 0.033(6) 0.023(6) -0.009(5) 0.004(5) 0.011(5)
N16 0.025(5) 0.039(6) 0.018(5) 0.002(5) 0.006(4) 0.017(5)
N17 0.059(8) 0.052(7) 0.082(9) -0.015(7) 0.039(7) 0.002(6)
N18 0.063(8) 0.106(11) 0.070(9) 0.017(8) 0.031(7) -0.017(7)
N19 0.032(5) 0.050(6) 0.030(7) -0.013(6) 0.007(5) -0.002(6)
N20 0.027(5) 0.056(7) 0.047(7) 0.006(5) 0.002(5) 0.013(5)
N21 0.040(6) 0.033(6) 0.037(7) -0.008(6) 0.014(5) -0.014(5)
F1 0.033(4) 0.031(4) 0.028(4) -0.009(3) 0.009(3) -0.006(3)
F2 0.025(4) 0.035(4) 0.020(4) 0.002(3) 0.001(3) 0.001(3)
O1 0.025(3) 0.027(3) 0.014(3) 0.000(4) 0.000(3) 0.000(4)

loop_
_atom_type_symbol
_atom_type_description
_atom_type_scat_dispersion_real
_atom_type_scat_dispersion_imag
_atom_type_scat_source
C C 0.0033 0.0016 'International Tables Vol C Tables 4.2.6.8 and 6.1.1.4'
Li Li -0.0003 0.0001 'International Tables Vol C Tables 4.2.6.8 and 6.1.1.4'
B B 0.0013 0.0007 'International Tables Vol C Tables 4.2.6.8 and 6.1.1.4'
N N 0.0061 0.0033 'International Tables Vol C Tables 4.2.6.8 and 6.1.1.4'
F F 0.0171 0.0103 'International Tables Vol C Tables 4.2.6.8 and 6.1.1.4'
O O 0.0106 0.0060 'International Tables Vol C Tables 4.2.6.8 and 6.1.1.4'
H H 0.0000 0.0000 'International Tables Vol C Tables 4.2.6.8 and 6.1.1.4'

loop_
_geom_angle_atom_site_label_1
_geom_angle_atom_site_label_2
_geom_angle_atom_site_label_3
_geom_angle
_geom_angle_site_symmetry_1
_geom_angle_site_symmetry_3
N4 C1 N1 109.4(10) . .
N4 C1 C2 120.0(10) . .
N1 C1 C2 130.6(10) . .
N8 C2 N5 109.8(10) . .
N8 C2 C1 119.0(9) . .
N5 C2 C1 131.2(10) . .
N9 C3 N12 111.0(10) . .
N9 C3 C4 120.1(10) . .
N12 C3 C4 128.9(10) . .
N16 C4 N13 109.3(9) . .
N16 C4 C3 120.7(10) . .
N13 C4 C3 130.0(9) . .
C6 C5 H5A 109.5 . .
C6 C5 H5B 109.5 . .
H5A C5 H5B 109.5 . .
C6 C5 H5C 109.5 . .
H5A C5 H5C 109.5 . .
H5B C5 H5C 109.5 . .
N17 C6 C5 179.2(16) . .
C8 C7 H7A 109.5 . .
C8 C7 H7B 109.5 . .
H7A C7 H7B 109.5 . .
C8 C7 H7C 109.5 . .
H7A C7 H7C 109.5 . .
H7B C7 H7C 109.5 . .
N18 C8 C7 178.0(14) . .
C10 C9 H9A 109.5 . .
C10 C9 H9B 109.5 . .
H9A C9 H9B 109.5 . .
C10 C9 H9C 109.5 . .
H9A C9 H9C 109.5 . .
H9B C9 H9C 109.5 . .
N19 C10 C9 177.6(13) . .
C12 C11 H11A 109.5 . .
C12 C11 H11B 109.5 . .
H11A C11 H11B 109.5 . .
C12 C11 H11C 109.5 . .
H11A C11 H11C 109.5 . .
H11B C11 H11C 109.5 . .
N20 C12 C11 177.3(12) . .
C14 C13 H13A 109.5 . .
C14 C13 H13B 109.5 . .
H13A C13 H13B 109.5 . .
C14 C13 H13C 109.5 . .
H13A C13 H13C 109.5 . .
H13B C13 H13C 109.5 . .
N21 C14 C13 178.2(11) . .
N10 Li1 N19 115.1(10) . .
N10 Li1 N15 99.8(7) . 4_565
N19 Li1 N15 100.7(8) . 4_565
N10 Li1 N4 135.4(10) . 1_455
N19 Li1 N4 103.2(8) . 1_455
N15 Li1 N4 94.6(8) 4_565 1_455
N10 Li1 N8 86.0(7) . 1_455
N19 Li1 N8 87.2(7) . 1_455
N15 Li1 N8 167.0(10) 4_565 1_455
N4 Li1 N8 73.3(5) 1_455 1_455
N21 Li2 N7 111.0(8) . .
N21 Li2 N3 97.7(8) . 4_666
N7 Li2 N3 96.0(7) . 4_666
N21 Li2 N16 108.8(8) . 1_655
N7 Li2 N16 137.1(10) . 1_655
N3 Li2 N16 93.9(7) 4_666 1_655
N21 Li2 N9 93.0(7) . 1_655
N7 Li2 N9 86.2(7) . 1_655
N3 Li2 N9 167.4(9) 4_666 1_655
N16 Li2 N9 76.2(6) 1_655 1_655
F1 B1 O1 117.1(10) . .
F1 B1 N1 108.6(9) . .
O1 B1 N1 110.9(9) . .
F1 B1 N12 106.5(8) . .
O1 B1 N12 108.2(9) . .
N1 B1 N12 104.7(8) . .
O1 B2 F2 113.5(9) . .
O1 B2 N13 112.6(9) . .
F2 B2 N13 105.5(9) . .
O1 B2 N5 112.4(9) . .
F2 B2 N5 105.7(9) . .
N13 B2 N5 106.5(8) . .
C1 N1 N2 107.9(8) . .
C1 N1 B1 128.8(10) . .
N2 N1 B1 122.5(9) . .
N3 N2 N1 107.1(8) . .
N2 N3 N4 110.7(9) . .
N2 N3 Li2 122.0(8) . 4_565
N4 N3 Li2 125.5(7) . 4_565
C1 N4 N3 104.8(8) . .
C1 N4 Li1 116.4(9) . 1_655
N3 N4 Li1 138.6(8) . 1_655
C2 N5 N6 107.9(8) . .
C2 N5 B2 127.8(9) . .
N6 N5 B2 124.0(9) . .
N7 N6 N5 106.0(8) . .
N6 N7 N8 111.9(8) . .
N6 N7 Li2 129.5(9) . .
N8 N7 Li2 117.9(8) . .
C2 N8 N7 104.4(8) . .
C2 N8 Li1 110.0(9) . 1_655
N7 N8 Li1 143.8(7) . 1_655
N10 N9 C3 105.6(8) . .
N10 N9 Li2 145.2(7) . 1_455
C3 N9 Li2 108.3(8) . 1_455
N9 N10 N11 110.3(9) . .
N9 N10 Li1 120.1(8) . .
N11 N10 Li1 128.7(9) . .
N10 N11 N12 108.0(8) . .
N11 N12 C3 105.2(8) . .
N11 N12 B1 122.4(8) . .
C3 N12 B1 132.4(10) . .
N14 N13 C4 106.2(8) . .
N14 N13 B2 125.3(9) . .
C4 N13 B2 128.5(9) . .
N15 N14 N13 108.2(8) . .
N14 N15 N16 110.8(8) . .
N14 N15 Li1 121.4(9) . 4_666
N16 N15 Li1 126.3(8) . 4_666
C4 N16 N15 105.5(8) . .
C4 N16 Li2 113.6(9) . 1_455
N15 N16 Li2 140.5(8) . 1_455
C10 N19 Li1 157.0(11) . .
C14 N21 Li2 171.2(11) . .
B2 O1 B1 140.8(7) . .

loop_
_geom_bond_atom_site_label_1
_geom_bond_atom_site_label_2
_geom_bond_distance
_geom_bond_site_symmetry_2
C1 N4 1.334(12) .
C1 N1 1.342(13) .
C1 C2 1.432(15) .
C2 N8 1.325(12) .
C2 N5 1.335(12) .
C3 N9 1.340(13) .
C3 N12 1.365(12) .
C3 C4 1.422(15) .
C4 N16 1.348(11) .
C4 N13 1.364(12) .
C5 C6 1.491(16) .
C5 H5A 0.9800 .
C5 H5B 0.9800 .
C5 H5C 0.9800 .
C6 N17 1.140(14) .
C7 C8 1.454(16) .
C7 H7A 0.9800 .
C7 H7B 0.9800 .
C7 H7C 0.9800 .
C8 N18 1.154(14) .
C9 C10 1.473(15) .
C9 H9A 0.9800 .
C9 H9B 0.9800 .
C9 H9C 0.9800 .
C10 N19 1.120(13) .
C11 C12 1.467(15) .
C11 H11A 0.9800 .
C11 H11B 0.9800 .
C11 H11C 0.9800 .
C12 N20 1.158(13) .
C13 C14 1.468(14) .
C13 H13A 0.9800 .
C13 H13B 0.9800 .
C13 H13C 0.9800 .
C14 N21 1.145(13) .
Li1 N10 2.065(19) .
Li1 N19 2.07(2) .
Li1 N15 2.088(19) 4_565
Li1 N4 2.188(19) 1_455
Li1 N8 2.395(19) 1_455
Li2 N21 2.05(2) .
Li2 N7 2.122(19) .
Li2 N3 2.133(19) 4_666
Li2 N16 2.164(18) 1_655
Li2 N9 2.339(18) 1_655
B1 F1 1.339(13) .
B1 O1 1.394(14) .
B1 N1 1.608(14) .
B1 N12 1.619(13) .
B2 O1 1.373(14) .
B2 F2 1.392(13) .
B2 N13 1.573(13) .
B2 N5 1.619(13) .
N1 N2 1.347(12) .
N2 N3 1.301(11) .
N3 N4 1.371(11) .
N3 Li2 2.133(19) 4_565
N4 Li1 2.188(19) 1_655
N5 N6 1.357(11) .
N6 N7 1.294(11) .
N7 N8 1.364(11) .
N8 Li1 2.395(19) 1_655
N9 N10 1.340(11) .
N9 Li2 2.339(18) 1_455
N10 N11 1.344(11) .
N11 N12 1.362(11) .
N13 N14 1.357(11) .
N14 N15 1.308(10) .
N15 N16 1.350(12) .
N15 Li1 2.088(19) 4_666
N16 Li2 2.164(18) 1_455

loop_
_geom_torsion_atom_site_label_1
_geom_torsion_atom_site_label_2
_geom_torsion_atom_site_label_3
_geom_torsion_atom_site_label_4
_geom_torsion
_geom_torsion_site_symmetry_1
_geom_torsion_site_symmetry_4
N4 C1 C2 N8 4.8(16) . .
N1 C1 C2 N8 -173.1(10) . .
N4 C1 C2 N5 -176.7(10) . .
N1 C1 C2 N5 5(2) . .
N9 C3 C4 N16 4.2(16) . .
N12 C3 C4 N16 -176.5(10) . .
N9 C3 C4 N13 -176.4(10) . .
N12 C3 C4 N13 2.9(19) . .
N4 C1 N1 N2 0.7(12) . .
C2 C1 N1 N2 178.8(11) . .
N4 C1 N1 B1 170.8(9) . .
C2 C1 N1 B1 -11.1(18) . .
F1 B1 N1 C1 -141.0(10) . .
O1 B1 N1 C1 -11.0(15) . .
N12 B1 N1 C1 105.5(11) . .
F1 B1 N1 N2 27.8(13) . .
O1 B1 N1 N2 157.8(9) . .
N12 B1 N1 N2 -85.7(11) . .
C1 N1 N2 N3 -0.3(12) . .
B1 N1 N2 N3 -171.1(9) . .
N1 N2 N3 N4 -0.2(12) . .
N1 N2 N3 Li2 165.5(9) . 4_565
N1 C1 N4 N3 -0.8(11) . .
C2 C1 N4 N3 -179.1(9) . .
N1 C1 N4 Li1 -176.4(8) . 1_655
C2 C1 N4 Li1 5.3(13) . 1_655
N2 N3 N4 C1 0.6(11) . .
Li2 N3 N4 C1 -164.4(9) 4_565 .
N2 N3 N4 Li1 174.6(11) . 1_655
Li2 N3 N4 Li1 9.6(16) 4_565 1_655
N8 C2 N5 N6 -1.0(12) . .
C1 C2 N5 N6 -179.5(11) . .
N8 C2 N5 B2 -175.8(9) . .
C1 C2 N5 B2 5.7(19) . .
O1 B2 N5 C2 9.4(15) . .
F2 B2 N5 C2 133.7(10) . .
N13 B2 N5 C2 -114.3(11) . .
O1 B2 N5 N6 -164.6(9) . .
F2 B2 N5 N6 -40.3(13) . .
N13 B2 N5 N6 71.6(12) . .
C2 N5 N6 N7 -0.1(11) . .
B2 N5 N6 N7 174.9(9) . .
N5 N6 N7 N8 1.2(12) . .
N5 N6 N7 Li2 -169.5(9) . .
N5 C2 N8 N7 1.6(12) . .
C1 C2 N8 N7 -179.7(9) . .
N5 C2 N8 Li1 170.2(8) . 1_655
C1 C2 N8 Li1 -11.0(13) . 1_655
N6 N7 N8 C2 -1.7(12) . .
Li2 N7 N8 C2 170.1(9) . .
N6 N7 N8 Li1 -163.5(12) . 1_655
Li2 N7 N8 Li1 8(2) . 1_655
N12 C3 N9 N10 -0.9(12) . .
C4 C3 N9 N10 178.5(10) . .
N12 C3 N9 Li2 170.9(8) . 1_455
C4 C3 N9 Li2 -9.7(13) . 1_455
C3 N9 N10 N11 2.2(11) . .
Li2 N9 N10 N11 -164.1(12) 1_455 .
C3 N9 N10 Li1 172.2(9) . .
Li2 N9 N10 Li1 6(2) 1_455 .
N9 N10 N11 N12 -2.7(11) . .
Li1 N10 N11 N12 -171.6(9) . .
N10 N11 N12 C3 2.0(10) . .
N10 N11 N12 B1 180.0(8) . .
N9 C3 N12 N11 -0.7(12) . .
C4 C3 N12 N11 180.0(10) . .
N9 C3 N12 B1 -178.4(10) . .
C4 C3 N12 B1 2.3(19) . .
F1 B1 N12 N11 -40.1(13) . .
O1 B1 N12 N11 -166.8(8) . .
N1 B1 N12 N11 74.8(11) . .
F1 B1 N12 C3 137.2(11) . .
O1 B1 N12 C3 10.6(16) . .
N1 B1 N12 C3 -107.8(13) . .
N16 C4 N13 N14 0.7(11) . .
C3 C4 N13 N14 -178.6(11) . .
N16 C4 N13 B2 179.2(9) . .
C3 C4 N13 B2 -0.1(18) . .
O1 B2 N13 N14 156.2(9) . .
F2 B2 N13 N14 31.9(13) . .
N5 B2 N13 N14 -80.2(12) . .
O1 B2 N13 C4 -22.0(15) . .
F2 B2 N13 C4 -146.4(10) . .
N5 B2 N13 C4 101.6(12) . .
C4 N13 N14 N15 -0.6(11) . .
B2 N13 N14 N15 -179.2(9) . .
N13 N14 N15 N16 0.2(12) . .
N13 N14 N15 Li1 166.8(8) . 4_666
N13 C4 N16 N15 -0.6(12) . .
C3 C4 N16 N15 178.9(10) . .
N13 C4 N16 Li2 -174.8(8) . 1_455
C3 C4 N16 Li2 4.6(14) . 1_455
N14 N15 N16 C4 0.2(12) . .
Li1 N15 N16 C4 -165.5(9) 4_666 .
N14 N15 N16 Li2 171.9(11) . 1_455
Li1 N15 N16 Li2 6.2(18) 4_666 1_455
F2 B2 O1 B1 -176.2(10) . .
N13 B2 O1 B1 63.9(16) . .
N5 B2 O1 B1 -56.4(17) . .
F1 B1 O1 B2 -176.3(10) . .
N1 B1 O1 B2 58.3(16) . .
N12 B1 O1 B2 -56.1(17) . .
